data_7030066
loop_
_publ_author_name
'Jiang, Jin'
'Yin, Handong'
'Wang, Fangli'
'Han, Zhong'
'Wang, Fei'
'Cheng, Shuang'
'Hong, Min'

_publ_section_title
;
 Novel tetranuclear triarylantimony(V) complexes with (+-)-mandelic acid
 ligands: synthesis, characterization, in vitro cytotoxicity and DNA
 binding properties.
;
_journal_issue 24
_journal_name_full 'Dalton transactions (Cambridge, England : 2003)'
_journal_page_first 8563
_journal_page_last 8566
_journal_paper_doi 10.1039/c3dt50221j
_journal_volume 42
_journal_year 2013
_chemical_formula_sum 'C108 H58 F36 O13 Sb4'
_chemical_formula_weight 2734.54
_chemical_name_systematic
;
?
;
_space_group_IT_number 15
_symmetry_cell_setting monoclinic
_symmetry_space_group_name_Hall '-C 2yc'
_symmetry_space_group_name_H-M 'C 1 2/c 1'
_atom_sites_solution_hydrogens geom
_atom_sites_solution_primary direct
_atom_sites_solution_secondary difmap
_audit_creation_method SHELXL-97
_cell_angle_alpha 90.00
_cell_angle_beta 103.146(4)
_cell_angle_gamma 90.00
_cell_formula_units_Z 8
_cell_length_a 25.7941(9)
_cell_length_b 16.1264(6)
_cell_length_c 49.486(2)
_cell_measurement_reflns_used 6358
_cell_measurement_temperature 293(2)
_cell_measurement_theta_max 28.3641
_cell_measurement_theta_min 2.5901
_cell_volume 20045.0(13)
_computing_cell_refinement 'Bruker FRAMBO'
_computing_data_collection 'Bruker FRAMBO'
_computing_data_reduction 'Bruker SAINT'
_computing_molecular_graphics 'Bruker SHELXTL'
_computing_publication_material 'Bruker SHELXTL'
_computing_structure_refinement 'SHELXL-97 (Sheldrick, 1997)'
_computing_structure_solution 'SHELXS-97 (Sheldrick, 1990)'
_diffrn_ambient_temperature 293(2)
_diffrn_measured_fraction_theta_full 0.999
_diffrn_measured_fraction_theta_max 0.999
_diffrn_measurement_device_type 'multiwire proportional'
_diffrn_measurement_method 'phi and omega scans'
_diffrn_radiation_monochromator graphite
_diffrn_radiation_source 'fine-focus sealed tube'
_diffrn_radiation_type MoK\a
_diffrn_radiation_wavelength 0.71073
_diffrn_reflns_av_R_equivalents 0.0651
_diffrn_reflns_av_sigmaI/netI 0.1144
_diffrn_reflns_limit_h_max 30
_diffrn_reflns_limit_h_min -30
_diffrn_reflns_limit_k_max 17
_diffrn_reflns_limit_k_min -19
_diffrn_reflns_limit_l_max 54
_diffrn_reflns_limit_l_min -58
_diffrn_reflns_number 38166
_diffrn_reflns_theta_full 25.02
_diffrn_reflns_theta_max 25.02
_diffrn_reflns_theta_min 2.60
_exptl_absorpt_coefficient_mu 1.199
_exptl_absorpt_correction_T_max 0.6722
_exptl_absorpt_correction_T_min 0.6086
_exptl_absorpt_correction_type multi-scan
_exptl_absorpt_process_details sadabs
_exptl_crystal_colour colourless
_exptl_crystal_density_diffrn 1.812
_exptl_crystal_density_method 'not measured'
_exptl_crystal_description block
_exptl_crystal_F_000 10704
_exptl_crystal_size_max 0.46
_exptl_crystal_size_mid 0.42
_exptl_crystal_size_min 0.36
_refine_diff_density_max 1.459
_refine_diff_density_min -1.138
_refine_diff_density_rms 0.155
_refine_ls_extinction_method none
_refine_ls_goodness_of_fit_ref 1.180
_refine_ls_hydrogen_treatment constr
_refine_ls_matrix_type full
_refine_ls_number_parameters 1484
_refine_ls_number_reflns 17662
_refine_ls_number_restraints 5147
_refine_ls_restrained_S_all 1.083
_refine_ls_R_factor_all 0.1085
_refine_ls_R_factor_gt 0.0726
_refine_ls_shift/su_max 0.002
_refine_ls_shift/su_mean 0.000
_refine_ls_structure_factor_coef Fsqd
_refine_ls_weighting_details 'calc w=1/[\s^2^(Fo^2^)+(0.0000P)^2^+189.2621P] where P=(Fo^2^+2Fc^2^)/3'
_refine_ls_weighting_scheme calc
_refine_ls_wR_factor_gt 0.1201
_refine_ls_wR_factor_ref 0.1359
_reflns_number_gt 12459
_reflns_number_total 17662
_reflns_threshold_expression >2sigma(I)
_cod_data_source_file c3dt50221j.cif
_cod_data_source_block 130302c
_cod_depositor_comments
;
The following automatic conversions were performed:

'_symmetry_cell_setting' value 'Monoclinic' changed to 'monoclinic'
according to
/usr/data/users/saulius/automatic-downloads/retrospective/RSC/lib/dictionaries/cif_core.dic
dictionary named 'cif_core.dic' version 2.4.2 from 2011-04-26.

Automatic conversion script
Id: cif_fix_values 2281 2013-09-26 08:29:07Z andrius 
;
_cod_original_cell_volume 20045.0(14)
_cod_original_sg_symbol_H-M 'C2/c '
_cod_database_code 7030066

loop_
_symmetry_equiv_pos_as_xyz
'x, y, z'
'-x, y, -z+1/2'
'x+1/2, y+1/2, z'
'-x+1/2, y+1/2, -z+1/2'
'-x, -y, -z'
'x, -y, z-1/2'
'-x+1/2, -y+1/2, -z'
'x+1/2, -y+1/2, z-1/2'

loop_
_atom_site_label
_atom_site_type_symbol
_atom_site_fract_x
_atom_site_fract_y
_atom_site_fract_z
_atom_site_U_iso_or_equiv
_atom_site_adp_type
_atom_site_occupancy
_atom_site_symmetry_multiplicity
_atom_site_calc_flag
_atom_site_refinement_flags
_atom_site_disorder_assembly
_atom_site_disorder_group
Sb1 Sb 0.63775(2) 0.91117(4) 0.685193(11) 0.01829(14) Uani 1 1 d U . .
Sb2 Sb 0.660045(19) 0.88507(3) 0.571555(11) 0.01636(13) Uani 1 1 d U . .
Sb3 Sb 0.53520(2) 0.60076(4) 0.672490(11) 0.01802(13) Uani 1 1 d U . .
Sb4 Sb 0.464968(19) 0.67707(3) 0.552119(11) 0.01439(13) Uani 1 1 d U . .
F1 F 0.4554(2) 0.8982(4) 0.72271(13) 0.0606(18) Uani 1 1 d U . .
F2 F 0.4162(2) 1.0404(4) 0.69701(15) 0.0691(19) Uani 1 1 d U . .
F3 F 0.4714(2) 1.1234(4) 0.66542(16) 0.076(2) Uani 1 1 d U . .
F4 F 0.6949(3) 1.2223(4) 0.71677(16) 0.084(2) Uani 1 1 d U . .
F5 F 0.7427(2) 1.2546(3) 0.67486(13) 0.0468(15) Uani 1 1 d U . .
F6 F 0.7474(3) 1.1385(4) 0.63759(14) 0.076(2) Uani 1 1 d U . .
F7 F 0.6677(2) 0.8966(4) 0.79848(11) 0.0583(17) Uani 1 1 d U . .
F8 F 0.7746(2) 0.9046(4) 0.80592(11) 0.0573(16) Uani 1 1 d U . .
F9 F 0.8200(2) 0.8974(4) 0.76206(12) 0.0578(17) Uani 1 1 d U . .
F10 F 0.53731(18) 0.7900(3) 0.47231(10) 0.0365(13) Uani 1 1 d U . .
F11 F 0.62074(19) 0.7641(4) 0.44882(10) 0.0405(14) Uani 1 1 d U . .
F12 F 0.72010(19) 0.7983(4) 0.47728(10) 0.0496(16) Uani 1 1 d U . .
F13 F 0.6707(2) 1.1727(4) 0.51813(13) 0.0561(17) Uani 1 1 d U . .
F14 F 0.76081(19) 1.2262(3) 0.55245(12) 0.0436(14) Uani 1 1 d U . .
F15 F 0.80986(19) 1.1323(3) 0.59580(11) 0.0403(14) Uani 1 1 d U . .
F16 F 0.80200(19) 0.6321(3) 0.57832(11) 0.0384(13) Uani 1 1 d U . .
F17 F 0.86507(18) 0.6841(4) 0.62571(11) 0.0427(14) Uani 1 1 d U . .
F18 F 0.83675(18) 0.8163(4) 0.65241(10) 0.0385(13) Uani 1 1 d U . .
F19 F 0.68885(19) 0.4194(3) 0.63714(11) 0.0410(14) Uani 1 1 d U . .
F20 F 0.6352(2) 0.2773(4) 0.63562(15) 0.0664(19) Uani 1 1 d U . .
F21 F 0.5409(3) 0.2749(4) 0.6505(2) 0.106(3) Uani 1 1 d U . .
F22 F 0.32854(19) 0.4969(4) 0.64693(12) 0.0529(16) Uani 1 1 d U . .
F23 F 0.3299(2) 0.4444(4) 0.69859(12) 0.0543(17) Uani 1 1 d U . .
F24 F 0.4207(2) 0.4522(4) 0.73868(11) 0.0541(17) Uani 1 1 d U . .
F25 F 0.5705(2) 0.7290(4) 0.77612(11) 0.0493(16) Uani 1 1 d U . .
F26 F 0.6690(2) 0.6671(4) 0.79228(11) 0.0589(17) Uani 1 1 d U . .
F27 F 0.7113(2) 0.5769(4) 0.75670(12) 0.0659(19) Uani 1 1 d U . .
F28 F 0.40214(19) 0.4017(3) 0.59905(10) 0.0382(13) Uani 1 1 d U . .
F29 F 0.31062(17) 0.3864(3) 0.56028(10) 0.0329(12) Uani 1 1 d U . .
F30 F 0.28155(17) 0.5024(3) 0.52044(10) 0.0321(12) Uani 1 1 d U . .
F31 F 0.3844(2) 0.7119(4) 0.44087(11) 0.0530(16) Uani 1 1 d U . .
F32 F 0.4623(2) 0.6221(4) 0.42665(10) 0.0501(15) Uani 1 1 d U . .
F33 F 0.5405(2) 0.5555(4) 0.46642(11) 0.0486(15) Uani 1 1 d U . .
F34 F 0.4239(2) 0.9924(3) 0.51549(13) 0.0489(15) Uani 1 1 d U . .
F35 F 0.3371(2) 1.0098(3) 0.53708(12) 0.0468(15) Uani 1 1 d U . .
F36 F 0.30633(18) 0.8850(3) 0.56616(11) 0.0398(14) Uani 1 1 d U . .
O1 O 0.60299(19) 0.7876(3) 0.68282(11) 0.0199(11) Uani 1 1 d U . .
O2 O 0.60021(19) 0.6711(3) 0.65821(11) 0.0206(11) Uani 1 1 d U . .
O3 O 0.68797(19) 0.8450(3) 0.66936(11) 0.0211(11) Uani 1 1 d U . .
O4 O 0.59013(19) 0.9129(3) 0.63791(11) 0.0195(11) Uani 1 1 d U . .
O5 O 0.65274(18) 0.9104(3) 0.61306(10) 0.0187(11) Uani 1 1 d U . .
O6 O 0.58639(18) 0.9273(3) 0.56527(10) 0.0185(11) Uani 1 1 d U . .
O7 O 0.61915(19) 0.7615(3) 0.58201(11) 0.0183(11) Uani 1 1 d U . .
O8 O 0.53489(18) 0.7569(3) 0.55817(11) 0.0166(10) Uani 1 1 d U . .
O9 O 0.52391(18) 0.5993(3) 0.56654(11) 0.0178(11) Uani 1 1 d U . .
O10 O 0.50055(19) 0.6163(3) 0.62849(11) 0.0205(11) Uani 1 1 d U . .
O11 O 0.47633(19) 0.7197(3) 0.59773(11) 0.0193(11) Uani 1 1 d U . .
O12 O 0.50010(19) 0.7101(3) 0.67132(11) 0.0196(11) Uani 1 1 d U . .
O13 O 0.4824(9) 0.2030(18) 0.7821(6) 0.215(5) Uani 0.657(7) 1 d PDU A 1
O14 O 0.5000 0.1992(19) 0.7500 0.215(5) Uani 0.686(15) 2 d SPDU . 2
C1 C 0.6211(3) 0.7401(5) 0.66710(17) 0.0186(14) Uani 1 1 d U . .
C2 C 0.6697(3) 0.7682(5) 0.65710(18) 0.0211(15) Uani 1 1 d U . .
H2 H 0.6592 0.7760 0.6369 0.025 Uiso 1 1 calc R . .
C3 C 0.7132(3) 0.7017(6) 0.6633(2) 0.0296(16) Uani 1 1 d U . .
C4 C 0.7423(4) 0.6923(7) 0.6901(2) 0.050(2) Uani 1 1 d U . .
H4 H 0.7368 0.7255 0.7045 0.060 Uiso 1 1 calc R . .
C5 C 0.7829(4) 0.6260(8) 0.6944(3) 0.066(3) Uani 1 1 d U . .
H5 H 0.8048 0.6164 0.7118 0.080 Uiso 1 1 calc R . .
C6 C 0.7873(4) 0.5795(7) 0.6720(3) 0.057(2) Uani 1 1 d U . .
H6 H 0.8133 0.5385 0.6748 0.068 Uiso 1 1 calc R . .
C7 C 0.7571(4) 0.5882(7) 0.6466(2) 0.048(2) Uani 1 1 d U . .
H7 H 0.7616 0.5528 0.6325 0.058 Uiso 1 1 calc R . .
C8 C 0.7190(3) 0.6503(6) 0.6413(2) 0.0345(16) Uani 1 1 d U . .
H8 H 0.6977 0.6577 0.6236 0.041 Uiso 1 1 calc R . .
C9 C 0.6049(3) 0.9165(5) 0.61541(16) 0.0190(14) Uani 1 1 d U . .
C10 C 0.5629(3) 0.9305(5) 0.58855(16) 0.0188(14) Uani 1 1 d U . .
H10 H 0.5362 0.8863 0.5867 0.023 Uiso 1 1 calc R . .
C11 C 0.5357(3) 1.0127(6) 0.58992(17) 0.0236(16) Uani 1 1 d U . .
C12 C 0.5640(3) 1.0871(6) 0.59171(18) 0.0293(17) Uani 1 1 d U . .
H12 H 0.5999 1.0860 0.5915 0.035 Uiso 1 1 calc R . .
C13 C 0.5399(4) 1.1617(6) 0.59376(19) 0.038(2) Uani 1 1 d U . .
H13 H 0.5594 1.2106 0.5951 0.046 Uiso 1 1 calc R . .
C14 C 0.4864(4) 1.1640(7) 0.5938(2) 0.042(2) Uani 1 1 d U . .
H14 H 0.4701 1.2145 0.5956 0.050 Uiso 1 1 calc R . .
C15 C 0.4570(4) 1.0918(6) 0.59108(19) 0.038(2) Uani 1 1 d U . .
H15 H 0.4206 1.0938 0.5904 0.045 Uiso 1 1 calc R . .
C16 C 0.4815(3) 1.0172(6) 0.58940(18) 0.0289(16) Uani 1 1 d U . .
H16 H 0.4616 0.9687 0.5879 0.035 Uiso 1 1 calc R . .
C17 C 0.5773(3) 0.7235(5) 0.57299(16) 0.0162(14) Uani 1 1 d U . .
C18 C 0.5754(3) 0.6310(5) 0.57815(17) 0.0167(14) Uani 1 1 d U . .
H18 H 0.5836 0.6213 0.5982 0.020 Uiso 1 1 calc R . .
C19 C 0.6168(3) 0.5864(5) 0.56580(16) 0.0194(15) Uani 1 1 d U . .
C20 C 0.6411(3) 0.5153(6) 0.57888(19) 0.0288(17) Uani 1 1 d U . .
H20 H 0.6317 0.4958 0.5948 0.035 Uiso 1 1 calc R . .
C21 C 0.6793(3) 0.4730(6) 0.5682(2) 0.038(2) Uani 1 1 d U . .
H21 H 0.6959 0.4262 0.5772 0.045 Uiso 1 1 calc R . .
C22 C 0.6923(3) 0.5016(6) 0.5441(2) 0.034(2) Uani 1 1 d U . .
H22 H 0.7175 0.4733 0.5369 0.041 Uiso 1 1 calc R . .
C23 C 0.6683(3) 0.5712(6) 0.53096(19) 0.0291(19) Uani 1 1 d U . .
H23 H 0.6772 0.5898 0.5148 0.035 Uiso 1 1 calc R . .
C24 C 0.6308(3) 0.6138(6) 0.54173(17) 0.0246(15) Uani 1 1 d U . .
H24 H 0.6149 0.6612 0.5328 0.030 Uiso 1 1 calc R . .
C25 C 0.4886(3) 0.6922(5) 0.62197(17) 0.0179(14) Uani 1 1 d U . .
C26 C 0.4886(3) 0.7531(5) 0.64577(16) 0.0184(14) Uani 1 1 d U . .
H26 H 0.5169 0.7939 0.6461 0.022 Uiso 1 1 calc R . .
C27 C 0.4364(3) 0.7992(5) 0.64210(17) 0.0206(15) Uani 1 1 d U . .
C28 C 0.4336(3) 0.8826(6) 0.63549(19) 0.0313(16) Uani 1 1 d U . .
H28 H 0.4644 0.9104 0.6339 0.038 Uiso 1 1 calc R . .
C29 C 0.3862(3) 0.9257(6) 0.6312(2) 0.0380(18) Uani 1 1 d U . .
H29 H 0.3851 0.9815 0.6264 0.046 Uiso 1 1 calc R . .
C30 C 0.3407(3) 0.8860(6) 0.63393(19) 0.034(2) Uani 1 1 d U . .
H30 H 0.3089 0.9152 0.6314 0.041 Uiso 1 1 calc R . .
C31 C 0.3423(4) 0.8038(6) 0.6403(2) 0.036(2) Uani 1 1 d U . .
H31 H 0.3112 0.7766 0.6417 0.044 Uiso 1 1 calc R . .
C32 C 0.3903(3) 0.7598(6) 0.64484(18) 0.0310(17) Uani 1 1 d U . .
H32 H 0.3912 0.7041 0.6497 0.037 Uiso 1 1 calc R . .
C33 C 0.5609(3) 0.9505(6) 0.68840(18) 0.0265(16) Uani 1 1 d U . .
C34 C 0.5320(3) 0.9071(6) 0.70393(18) 0.0292(16) Uani 1 1 d U . .
H34 H 0.5448 0.8571 0.7122 0.035 Uiso 1 1 calc R . .
C35 C 0.4837(3) 0.9384(6) 0.7073(2) 0.0370(19) Uani 1 1 d U . .
C36 C 0.4640(4) 1.0114(7) 0.6945(2) 0.040(2) Uani 1 1 d U . .
C37 C 0.4916(4) 1.0531(7) 0.6783(2) 0.040(2) Uani 1 1 d U . .
C38 C 0.5410(3) 1.0231(6) 0.6758(2) 0.0378(18) Uani 1 1 d U . .
H38 H 0.5607 1.0528 0.6655 0.045 Uiso 1 1 calc R . .
C39 C 0.6724(3) 1.0282(5) 0.67915(18) 0.0244(15) Uani 1 1 d U . .
C40 C 0.6715(3) 1.0876(6) 0.6991(2) 0.0367(18) Uani 1 1 d U . .
H40 H 0.6557 1.0766 0.7138 0.044 Uiso 1 1 calc R . .
C41 C 0.6946(4) 1.1637(6) 0.6967(2) 0.042(2) Uani 1 1 d U . .
C42 C 0.7200(3) 1.1811(6) 0.6763(2) 0.0332(19) Uani 1 1 d U . .
C43 C 0.7216(4) 1.1209(6) 0.6576(2) 0.037(2) Uani 1 1 d U . .
C44 C 0.6989(3) 1.0435(6) 0.65877(19) 0.0317(17) Uani 1 1 d U . .
H44 H 0.7017 1.0028 0.6459 0.038 Uiso 1 1 calc R . .
C45 C 0.6800(3) 0.8964(5) 0.72709(18) 0.0263(16) Uani 1 1 d U . .
C46 C 0.6574(3) 0.8963(6) 0.74987(17) 0.0293(17) Uani 1 1 d U . .
H46 H 0.6206 0.8955 0.7475 0.035 Uiso 1 1 calc R . .
C47 C 0.6900(4) 0.8974(6) 0.77634(18) 0.0346(19) Uani 1 1 d U . .
C48 C 0.7439(4) 0.8998(6) 0.78013(19) 0.040(2) Uani 1 1 d U . .
C49 C 0.7664(3) 0.8965(6) 0.7577(2) 0.037(2) Uani 1 1 d U . .
C50 C 0.7355(3) 0.8947(6) 0.73104(18) 0.0313(17) Uani 1 1 d U . .
H50 H 0.7512 0.8925 0.7159 0.038 Uiso 1 1 calc R . .
C51 C 0.6460(3) 0.8451(5) 0.52937(17) 0.0201(14) Uani 1 1 d U . .
C52 C 0.5948(3) 0.8310(5) 0.51443(17) 0.0210(15) Uani 1 1 d U . .
H52 H 0.5659 0.8395 0.5225 0.025 Uiso 1 1 calc R . .
C53 C 0.5870(3) 0.8040(5) 0.48740(18) 0.0252(18) Uani 1 1 d U . .
C54 C 0.6286(3) 0.7916(6) 0.47503(17) 0.0271(18) Uani 1 1 d U . .
C55 C 0.6790(3) 0.8086(6) 0.48998(17) 0.0270(18) Uani 1 1 d U . .
C56 C 0.6887(3) 0.8354(5) 0.51687(17) 0.0231(16) Uani 1 1 d U . .
H56 H 0.7232 0.8470 0.5266 0.028 Uiso 1 1 calc R . .
C57 C 0.6955(3) 1.0016(5) 0.56710(17) 0.0209(15) Uani 1 1 d U . .
C58 C 0.6708(3) 1.0509(6) 0.54505(18) 0.0273(17) Uani 1 1 d U . .
H58 H 0.6393 1.0333 0.5333 0.033 Uiso 1 1 calc R . .
C59 C 0.6930(3) 1.1267(6) 0.54039(19) 0.0302(19) Uani 1 1 d U . .
C60 C 0.7393(3) 1.1532(6) 0.55774(19) 0.0276(18) Uani 1 1 d U . .
C61 C 0.7637(3) 1.1046(6) 0.57972(18) 0.0280(18) Uani 1 1 d U . .
C62 C 0.7429(3) 1.0298(6) 0.58472(18) 0.0255(16) Uani 1 1 d U . .
H62 H 0.7600 0.9976 0.5997 0.031 Uiso 1 1 calc R . .
C63 C 0.7283(3) 0.8125(5) 0.59169(16) 0.0193(14) Uani 1 1 d U . .
C64 C 0.7417(3) 0.7433(5) 0.57835(18) 0.0220(15) Uani 1 1 d U . .
H64 H 0.7200 0.7256 0.5617 0.026 Uiso 1 1 calc R . .
C65 C 0.7879(3) 0.7009(6) 0.59008(19) 0.0264(17) Uani 1 1 d U . .
C66 C 0.8202(3) 0.7261(6) 0.61459(19) 0.0260(17) Uani 1 1 d U . .
C67 C 0.8051(3) 0.7943(6) 0.62762(19) 0.0278(17) Uani 1 1 d U . .
C68 C 0.7597(3) 0.8377(5) 0.61723(17) 0.0238(15) Uani 1 1 d U . .
H68 H 0.7499 0.8825 0.6268 0.029 Uiso 1 1 calc R . .
C69 C 0.5727(3) 0.4934(6) 0.65952(19) 0.0267(16) Uani 1 1 d U . .
C70 C 0.6217(3) 0.4928(6) 0.65236(18) 0.0289(16) Uani 1 1 d U . .
H70 H 0.6409 0.5418 0.6529 0.035 Uiso 1 1 calc R . .
C71 C 0.6418(3) 0.4207(6) 0.64456(19) 0.0329(19) Uani 1 1 d U . .
C72 C 0.6146(4) 0.3472(6) 0.6436(2) 0.041(2) Uani 1 1 d U . .
C73 C 0.5675(4) 0.3484(7) 0.6513(3) 0.053(2) Uani 1 1 d U . .
C74 C 0.5454(4) 0.4195(6) 0.6590(2) 0.0415(18) Uani 1 1 d U . .
H74 H 0.5126 0.4180 0.6638 0.050 Uiso 1 1 calc R . .
C75 C 0.4657(3) 0.5404(5) 0.68045(17) 0.0218(15) Uani 1 1 d U . .
C76 C 0.4191(3) 0.5351(5) 0.65959(18) 0.0257(16) Uani 1 1 d U . .
H76 H 0.4184 0.5532 0.6417 0.031 Uiso 1 1 calc R . .
C77 C 0.3740(3) 0.5025(6) 0.66618(19) 0.0315(19) Uani 1 1 d U . .
C78 C 0.3742(3) 0.4753(6) 0.69241(19) 0.0322(19) Uani 1 1 d U . .
C79 C 0.4205(3) 0.4792(6) 0.71261(18) 0.0291(18) Uani 1 1 d U . .
C80 C 0.4667(3) 0.5115(6) 0.70700(18) 0.0272(17) Uani 1 1 d U . .
H80 H 0.4978 0.5138 0.7208 0.033 Uiso 1 1 calc R . .
C81 C 0.5807(3) 0.6205(5) 0.71349(17) 0.0224(15) Uani 1 1 d U . .
C82 C 0.5597(3) 0.6689(6) 0.73162(17) 0.0271(16) Uani 1 1 d U . .
H82 H 0.5256 0.6909 0.7261 0.033 Uiso 1 1 calc R . .
C83 C 0.5900(3) 0.6839(6) 0.75784(19) 0.0313(19) Uani 1 1 d U . .
C84 C 0.6405(4) 0.6528(6) 0.76630(19) 0.036(2) Uani 1 1 d U . .
C85 C 0.6610(3) 0.6060(6) 0.74822(19) 0.036(2) Uani 1 1 d U . .
C86 C 0.6318(3) 0.5892(6) 0.72193(18) 0.0298(16) Uani 1 1 d U . .
H86 H 0.6463 0.5571 0.7099 0.036 Uiso 1 1 calc R . .
C87 C 0.4091(3) 0.5866(5) 0.55843(16) 0.0172(14) Uani 1 1 d U . .
C88 C 0.4228(3) 0.5263(5) 0.57870(17) 0.0200(15) Uani 1 1 d U . .
H88 H 0.4547 0.5307 0.5919 0.024 Uiso 1 1 calc R . .
C89 C 0.3896(3) 0.4597(6) 0.57956(17) 0.0234(17) Uani 1 1 d U . .
C90 C 0.3423(3) 0.4515(5) 0.55968(17) 0.0220(17) Uani 1 1 d U . .
C91 C 0.3288(3) 0.5113(5) 0.53975(16) 0.0186(16) Uani 1 1 d U . .
C92 C 0.3606(3) 0.5787(5) 0.53817(16) 0.0180(15) Uani 1 1 d U . .
H92 H 0.3507 0.6181 0.5242 0.022 Uiso 1 1 calc R . .
C93 C 0.4630(3) 0.6578(5) 0.50917(16) 0.0192(15) Uani 1 1 d U . .
C94 C 0.4235(3) 0.6924(6) 0.48878(17) 0.0270(17) Uani 1 1 d U . .
H94 H 0.3971 0.7247 0.4936 0.032 Uiso 1 1 calc R . .
C95 C 0.4230(3) 0.6788(6) 0.46100(17) 0.0312(19) Uani 1 1 d U . .
C96 C 0.4622(3) 0.6325(6) 0.45360(18) 0.0300(18) Uani 1 1 d U . .
C97 C 0.5013(3) 0.5987(6) 0.47377(18) 0.0286(18) Uani 1 1 d U . .
C98 C 0.5021(3) 0.6100(5) 0.50137(17) 0.0243(16) Uani 1 1 d U . .
H98 H 0.5288 0.5857 0.5149 0.029 Uiso 1 1 calc R . .
C99 C 0.4223(3) 0.7915(5) 0.54826(16) 0.0172(14) Uani 1 1 d U . .
C100 C 0.4374(3) 0.8564(5) 0.53331(17) 0.0237(16) Uani 1 1 d U . .
H100 H 0.4669 0.8504 0.5256 0.028 Uiso 1 1 calc R . .
C101 C 0.4095(3) 0.9287(6) 0.52985(18) 0.0277(18) Uani 1 1 d U . .
C102 C 0.3647(3) 0.9387(6) 0.54038(19) 0.0302(19) Uani 1 1 d U . .
C103 C 0.3503(3) 0.8743(6) 0.55581(18) 0.0252(17) Uani 1 1 d U . .
C104 C 0.3778(3) 0.8006(5) 0.55947(17) 0.0212(16) Uani 1 1 d U . .
H104 H 0.3668 0.7575 0.5693 0.025 Uiso 1 1 calc R . .
C105 C 0.4275(10) 0.208(3) 0.7673(8) 0.210(6) Uani 0.657(7) 1 d PDU A 1
H10A H 0.4214 0.2540 0.7543 0.252 Uiso 0.657(7) 1 calc PR A 1
H10B H 0.4036 0.2125 0.7798 0.252 Uiso 0.657(7) 1 calc PR A 1
C106 C 0.4224(13) 0.124(2) 0.7525(8) 0.210(5) Uani 0.657(7) 1 d PDU A 1
H10C H 0.4509 0.1177 0.7431 0.315 Uiso 0.657(7) 1 calc PR A 1
H10D H 0.3889 0.1214 0.7392 0.315 Uiso 0.657(7) 1 calc PR A 1
H10E H 0.4241 0.0803 0.7658 0.315 Uiso 0.657(7) 1 calc PR A 1
C107 C 0.4898(12) 0.2874(19) 0.7917(8) 0.214(6) Uani 0.657(7) 1 d PDU A 1
H10F H 0.4654 0.3023 0.8032 0.257 Uiso 0.657(7) 1 calc PR A 1
H10G H 0.4862 0.3263 0.7765 0.257 Uiso 0.657(7) 1 calc PR A 1
C108 C 0.5476(12) 0.282(3) 0.8087(7) 0.223(8) Uani 0.657(7) 1 d PDU A 1
H10H H 0.5539 0.2277 0.8169 0.335 Uiso 0.657(7) 1 calc PR A 1
H10I H 0.5535 0.3230 0.8230 0.335 Uiso 0.657(7) 1 calc PR A 1
H10J H 0.5715 0.2911 0.7967 0.335 Uiso 0.657(7) 1 calc PR A 1
C109 C 0.5386(19) 0.265(3) 0.7524(14) 0.214(6) Uani 0.343(7) 1 d PDU . 2
H10K H 0.5220 0.3153 0.7570 0.257 Uiso 0.343(7) 1 d PR A 2
H10L H 0.5483 0.2736 0.7348 0.257 Uiso 0.343(7) 1 d PR A 2
C110 C 0.5874(16) 0.249(4) 0.7761(13) 0.214(6) Uani 0.343(7) 1 d PDU . 2
H11A H 0.6016 0.3004 0.7845 0.321 Uiso 0.343(7) 1 d PR A 2
H11B H 0.6134 0.2225 0.7679 0.321 Uiso 0.343(7) 1 d PR A 2
H11C H 0.5788 0.2134 0.7900 0.321 Uiso 0.343(7) 1 d PR A 2
C111 C 0.4481(8) 0.225(4) 0.7347(9) 0.208(6) Uani 0.343(7) 1 d PDU . 2
H11D H 0.4385 0.1942 0.7174 0.250 Uiso 0.343(7) 1 d PR A 2
H11E H 0.4481 0.2833 0.7304 0.250 Uiso 0.343(7) 1 d PR A 2
C112 C 0.4065(11) 0.210(5) 0.7519(15) 0.210(5) Uani 0.343(7) 1 d PDU . 2
H11F H 0.4238 0.1843 0.7691 0.315 Uiso 0.343(7) 1 d PR A 2
H11G H 0.3793 0.1741 0.7418 0.315 Uiso 0.343(7) 1 d PR A 2
H11H H 0.3907 0.2616 0.7558 0.315 Uiso 0.343(7) 1 d PR A 2

loop_
_atom_site_aniso_label
_atom_site_aniso_U_11
_atom_site_aniso_U_22
_atom_site_aniso_U_33
_atom_site_aniso_U_23
_atom_site_aniso_U_13
_atom_site_aniso_U_12
Sb1 0.0161(3) 0.0216(3) 0.0170(3) 0.0003(3) 0.0035(2) -0.0020(2)
Sb2 0.0120(3) 0.0213(3) 0.0162(3) -0.0009(3) 0.0040(2) -0.0013(2)
Sb3 0.0182(3) 0.0203(3) 0.0151(3) 0.0010(3) 0.0028(2) -0.0021(2)
Sb4 0.0116(3) 0.0182(3) 0.0130(3) 0.0009(3) 0.0020(2) -0.0004(2)
F1 0.043(3) 0.074(4) 0.079(4) -0.004(4) 0.043(3) -0.010(3)
F2 0.029(3) 0.080(5) 0.103(5) -0.009(4) 0.024(3) 0.016(3)
F3 0.057(4) 0.061(4) 0.109(5) 0.022(4) 0.015(4) 0.033(3)
F4 0.120(5) 0.055(4) 0.094(5) -0.033(4) 0.063(4) -0.040(4)
F5 0.050(3) 0.024(3) 0.071(4) 0.003(3) 0.024(3) -0.011(3)
F6 0.116(5) 0.061(4) 0.073(4) -0.019(4) 0.066(4) -0.049(4)
F7 0.070(4) 0.082(5) 0.021(3) -0.007(3) 0.006(3) -0.001(4)
F8 0.076(4) 0.050(4) 0.031(3) 0.000(3) -0.019(3) -0.009(3)
F9 0.034(3) 0.073(4) 0.052(4) 0.019(4) -0.019(3) -0.014(3)
F10 0.030(3) 0.055(3) 0.018(3) 0.003(3) -0.007(2) -0.016(3)
F11 0.047(3) 0.053(4) 0.017(3) -0.007(3) -0.001(2) 0.010(3)
F12 0.037(3) 0.092(5) 0.022(3) -0.005(3) 0.011(2) 0.021(3)
F13 0.041(3) 0.046(4) 0.068(4) 0.027(4) -0.015(3) -0.002(3)
F14 0.036(3) 0.030(3) 0.062(4) 0.013(3) 0.005(3) -0.011(3)
F15 0.035(3) 0.043(3) 0.041(3) -0.003(3) 0.004(2) -0.014(3)
F16 0.034(3) 0.036(3) 0.045(3) -0.008(3) 0.010(2) 0.014(2)
F17 0.024(3) 0.051(4) 0.048(3) 0.001(3) -0.002(2) 0.015(3)
F18 0.030(3) 0.051(4) 0.023(3) -0.008(3) -0.017(2) 0.006(3)
F19 0.040(3) 0.042(3) 0.044(3) 0.006(3) 0.016(2) 0.016(3)
F20 0.050(4) 0.048(4) 0.098(5) -0.036(4) 0.011(3) 0.009(3)
F21 0.079(5) 0.049(4) 0.204(7) -0.057(5) 0.058(5) -0.017(4)
F22 0.031(3) 0.066(4) 0.052(4) 0.014(3) -0.012(3) -0.020(3)
F23 0.036(3) 0.081(4) 0.050(4) 0.002(4) 0.019(3) -0.024(3)
F24 0.061(4) 0.077(4) 0.028(3) 0.008(3) 0.019(3) -0.031(3)
F25 0.041(3) 0.070(4) 0.032(3) -0.022(3) -0.002(2) 0.003(3)
F26 0.054(3) 0.078(5) 0.029(3) -0.015(3) -0.023(3) 0.011(3)
F27 0.047(3) 0.074(5) 0.057(4) -0.016(4) -0.028(3) 0.033(3)
F28 0.042(3) 0.035(3) 0.034(3) 0.015(3) 0.003(2) -0.013(3)
F29 0.027(3) 0.032(3) 0.041(3) -0.004(3) 0.008(2) -0.018(2)
F30 0.017(2) 0.037(3) 0.039(3) -0.007(3) 0.000(2) -0.008(2)
F31 0.053(3) 0.075(4) 0.023(3) -0.001(3) -0.007(3) 0.005(3)
F32 0.079(4) 0.057(4) 0.018(3) -0.003(3) 0.017(3) -0.008(3)
F33 0.059(3) 0.055(4) 0.039(3) -0.015(3) 0.026(3) 0.007(3)
F34 0.046(3) 0.034(3) 0.065(4) 0.027(3) 0.010(3) 0.004(3)
F35 0.042(3) 0.031(3) 0.062(4) 0.010(3) 0.002(3) 0.018(3)
F36 0.026(3) 0.039(3) 0.056(3) -0.006(3) 0.015(2) 0.012(2)
O1 0.016(2) 0.026(2) 0.018(2) 0.001(2) 0.0057(19) -0.002(2)
O2 0.018(2) 0.022(2) 0.023(2) 0.004(2) 0.0082(19) 0.001(2)
O3 0.016(2) 0.024(2) 0.024(2) 0.001(2) 0.0053(19) 0.000(2)
O4 0.019(2) 0.024(2) 0.018(2) 0.001(2) 0.0069(19) 0.002(2)
O5 0.015(2) 0.025(2) 0.018(2) 0.000(2) 0.0062(18) -0.001(2)
O6 0.015(2) 0.026(3) 0.015(2) 0.001(2) 0.0051(19) -0.002(2)
O7 0.014(2) 0.022(2) 0.019(2) 0.000(2) 0.0033(19) -0.003(2)
O8 0.014(2) 0.020(2) 0.016(2) 0.002(2) 0.0040(18) -0.0004(19)
O9 0.011(2) 0.019(2) 0.023(2) 0.004(2) 0.0047(19) 0.000(2)
O10 0.019(2) 0.021(2) 0.022(2) 0.003(2) 0.0055(19) -0.003(2)
O11 0.016(2) 0.024(2) 0.016(2) 0.002(2) -0.0001(19) 0.002(2)
O12 0.020(2) 0.025(2) 0.015(2) 0.005(2) 0.0044(19) 0.000(2)
O13 0.178(8) 0.254(10) 0.184(9) -0.014(10) -0.018(8) -0.047(9)
O14 0.178(8) 0.254(10) 0.184(9) -0.014(10) -0.018(8) -0.047(9)
C1 0.016(3) 0.021(3) 0.019(3) 0.002(3) 0.004(2) 0.001(3)
C2 0.019(3) 0.022(3) 0.024(3) 0.003(3) 0.007(3) 0.001(3)
C3 0.022(3) 0.027(3) 0.041(3) 0.006(3) 0.009(3) 0.000(3)
C4 0.039(4) 0.040(4) 0.062(4) 0.005(4) -0.007(4) 0.001(4)
C5 0.049(5) 0.057(5) 0.079(6) 0.008(5) -0.015(5) 0.003(5)
C6 0.039(4) 0.045(5) 0.080(5) 0.002(5) 0.002(4) 0.006(4)
C7 0.037(4) 0.041(4) 0.065(4) 0.007(4) 0.007(3) 0.005(3)
C8 0.027(3) 0.031(3) 0.048(3) 0.003(3) 0.013(3) 0.005(3)
C9 0.019(3) 0.020(3) 0.020(3) 0.002(3) 0.009(2) 0.002(3)
C10 0.016(3) 0.024(3) 0.019(3) 0.000(3) 0.008(2) 0.001(3)
C11 0.021(3) 0.031(4) 0.019(3) 0.002(3) 0.006(3) 0.005(3)
C12 0.030(3) 0.030(4) 0.028(3) 0.002(3) 0.008(3) 0.003(3)
C13 0.047(4) 0.035(4) 0.034(4) -0.001(4) 0.008(4) 0.007(4)
C14 0.048(4) 0.038(5) 0.036(4) -0.003(4) 0.003(4) 0.018(4)
C15 0.031(4) 0.044(4) 0.037(4) 0.003(4) 0.006(3) 0.018(4)
C16 0.024(3) 0.030(3) 0.032(3) 0.002(3) 0.006(3) 0.007(3)
C17 0.013(3) 0.022(3) 0.015(3) 0.003(3) 0.006(2) 0.001(3)
C18 0.011(3) 0.021(3) 0.019(3) 0.005(3) 0.004(3) 0.000(3)
C19 0.012(3) 0.024(3) 0.021(3) -0.003(3) 0.002(3) -0.002(3)
C20 0.024(3) 0.035(4) 0.027(3) 0.003(3) 0.005(3) 0.007(3)
C21 0.028(4) 0.043(5) 0.040(4) 0.000(4) 0.003(4) 0.013(4)
C22 0.019(4) 0.045(5) 0.040(4) -0.008(4) 0.011(3) 0.010(4)
C23 0.020(4) 0.039(4) 0.030(4) -0.001(4) 0.010(3) -0.001(3)
C24 0.021(3) 0.029(3) 0.024(3) 0.001(3) 0.007(3) 0.001(3)
C25 0.014(3) 0.022(3) 0.018(3) 0.001(3) 0.004(2) -0.002(2)
C26 0.017(3) 0.022(3) 0.018(3) 0.003(3) 0.007(2) 0.000(3)
C27 0.020(3) 0.022(3) 0.021(3) -0.001(3) 0.007(3) 0.001(3)
C28 0.025(3) 0.032(3) 0.036(3) 0.000(3) 0.006(3) 0.001(3)
C29 0.033(3) 0.035(4) 0.044(4) 0.002(4) 0.005(3) 0.004(3)
C30 0.028(4) 0.037(4) 0.035(4) -0.005(4) 0.003(3) 0.013(4)
C31 0.028(4) 0.037(4) 0.045(5) 0.002(4) 0.009(4) -0.003(4)
C32 0.024(3) 0.032(4) 0.036(4) 0.002(3) 0.007(3) 0.004(3)
C33 0.024(3) 0.028(3) 0.029(3) -0.002(3) 0.009(3) -0.001(3)
C34 0.025(3) 0.033(3) 0.032(3) -0.001(3) 0.011(3) 0.003(3)
C35 0.026(4) 0.046(4) 0.046(4) -0.005(4) 0.021(3) -0.003(4)
C36 0.027(4) 0.043(4) 0.053(4) -0.006(4) 0.014(3) 0.002(3)
C37 0.032(4) 0.040(4) 0.049(4) -0.001(4) 0.009(3) 0.010(4)
C38 0.031(3) 0.038(4) 0.046(4) 0.002(3) 0.012(3) 0.006(3)
C39 0.025(3) 0.022(3) 0.027(3) -0.001(3) 0.008(3) -0.003(3)
C40 0.040(3) 0.032(4) 0.042(4) -0.007(3) 0.018(3) -0.010(3)
C41 0.049(4) 0.032(4) 0.051(5) -0.019(4) 0.026(4) -0.009(4)
C42 0.035(4) 0.025(4) 0.044(4) -0.005(4) 0.019(4) -0.010(4)
C43 0.044(4) 0.038(4) 0.037(4) -0.008(4) 0.028(4) -0.017(4)
C44 0.036(3) 0.032(4) 0.032(3) -0.007(3) 0.016(3) -0.009(3)
C45 0.027(3) 0.024(3) 0.026(3) 0.002(3) 0.003(3) -0.007(3)
C46 0.031(3) 0.033(4) 0.022(3) 0.003(3) 0.002(3) -0.003(3)
C47 0.045(4) 0.036(4) 0.022(4) -0.001(4) 0.005(3) 0.000(4)
C48 0.048(4) 0.036(4) 0.025(4) 0.005(4) -0.012(4) -0.009(4)
C49 0.035(4) 0.038(4) 0.033(4) 0.006(4) -0.001(3) -0.008(4)
C50 0.031(3) 0.033(4) 0.027(3) 0.002(3) 0.002(3) -0.009(3)
C51 0.018(3) 0.023(3) 0.021(3) 0.002(3) 0.008(2) -0.001(3)
C52 0.021(3) 0.023(3) 0.021(3) 0.002(3) 0.008(3) 0.000(3)
C53 0.023(4) 0.026(4) 0.025(4) 0.003(4) 0.002(3) -0.006(3)
C54 0.035(4) 0.032(4) 0.015(4) 0.001(4) 0.008(3) 0.003(4)
C55 0.025(4) 0.037(4) 0.021(4) 0.000(4) 0.009(3) 0.006(3)
C56 0.019(3) 0.031(4) 0.019(3) -0.001(3) 0.003(3) -0.002(3)
C57 0.015(3) 0.027(3) 0.022(3) 0.001(3) 0.006(3) -0.007(3)
C58 0.018(3) 0.031(4) 0.031(4) 0.002(3) 0.002(3) -0.003(3)
C59 0.027(4) 0.029(4) 0.031(4) 0.005(4) -0.002(3) 0.002(3)
C60 0.023(4) 0.024(4) 0.039(4) 0.002(4) 0.014(3) -0.006(3)
C61 0.021(4) 0.033(4) 0.031(4) 0.002(4) 0.007(3) -0.005(3)
C62 0.022(3) 0.034(4) 0.022(3) -0.001(3) 0.010(3) -0.004(3)
C63 0.014(3) 0.026(3) 0.020(3) 0.001(3) 0.010(2) -0.003(3)
C64 0.017(3) 0.025(3) 0.027(3) 0.005(3) 0.010(3) 0.000(3)
C65 0.021(3) 0.028(4) 0.032(4) 0.000(3) 0.012(3) 0.007(3)
C66 0.015(3) 0.032(4) 0.031(4) 0.005(4) 0.006(3) 0.007(3)
C67 0.018(3) 0.033(4) 0.031(4) -0.001(3) 0.002(3) -0.005(3)
C68 0.020(3) 0.025(3) 0.027(3) -0.001(3) 0.007(3) -0.001(3)
C69 0.021(3) 0.027(3) 0.031(3) 0.001(3) 0.003(3) 0.002(3)
C70 0.029(3) 0.028(3) 0.030(3) -0.001(3) 0.008(3) 0.005(3)
C71 0.025(4) 0.039(4) 0.036(4) -0.002(4) 0.011(3) 0.007(3)
C72 0.034(4) 0.034(4) 0.051(5) -0.014(4) 0.005(4) 0.005(4)
C73 0.041(4) 0.042(5) 0.074(5) -0.013(5) 0.009(4) -0.006(4)
C74 0.035(3) 0.035(4) 0.055(4) -0.013(4) 0.011(3) -0.002(3)
C75 0.017(3) 0.025(3) 0.023(3) 0.000(3) 0.005(3) -0.003(3)
C76 0.019(3) 0.030(3) 0.025(3) 0.003(3) 0.000(3) -0.007(3)
C77 0.022(4) 0.037(4) 0.033(4) 0.004(4) 0.001(3) -0.006(4)
C78 0.023(4) 0.042(4) 0.034(4) 0.000(4) 0.010(3) -0.013(4)
C79 0.033(4) 0.033(4) 0.023(4) 0.002(4) 0.009(3) -0.008(4)
C80 0.024(3) 0.032(4) 0.025(3) -0.002(3) 0.005(3) -0.009(3)
C81 0.020(3) 0.026(3) 0.021(3) 0.000(3) 0.003(3) -0.003(3)
C82 0.022(3) 0.034(4) 0.024(3) 0.000(3) 0.002(3) -0.001(3)
C83 0.036(4) 0.032(4) 0.026(4) -0.005(4) 0.008(3) 0.001(4)
C84 0.037(4) 0.040(4) 0.025(4) -0.004(4) -0.008(3) 0.003(4)
C85 0.029(4) 0.035(4) 0.035(4) -0.003(4) -0.010(3) 0.011(4)
C86 0.029(3) 0.030(3) 0.028(3) -0.003(3) 0.001(3) 0.005(3)
C87 0.013(3) 0.024(3) 0.016(3) -0.001(3) 0.006(2) 0.000(3)
C88 0.018(3) 0.025(3) 0.018(3) -0.001(3) 0.006(3) -0.003(3)
C89 0.023(4) 0.030(4) 0.017(4) 0.005(4) 0.004(3) -0.001(3)
C90 0.016(3) 0.028(4) 0.022(4) 0.000(4) 0.005(3) -0.003(3)
C91 0.013(3) 0.029(4) 0.014(4) -0.007(3) 0.003(3) -0.003(3)
C92 0.016(3) 0.024(3) 0.014(3) 0.003(3) 0.003(3) 0.001(3)
C93 0.017(3) 0.025(3) 0.016(3) 0.001(3) 0.003(2) -0.003(3)
C94 0.023(3) 0.035(4) 0.022(3) -0.001(3) 0.002(3) 0.002(3)
C95 0.034(4) 0.039(4) 0.015(4) -0.001(4) -0.006(3) -0.006(4)
C96 0.039(4) 0.036(4) 0.016(4) -0.004(4) 0.009(3) -0.009(4)
C97 0.030(4) 0.036(4) 0.024(4) -0.001(4) 0.016(3) -0.005(4)
C98 0.025(3) 0.026(3) 0.022(3) -0.002(3) 0.005(3) -0.002(3)
C99 0.016(3) 0.018(3) 0.017(3) 0.002(3) 0.003(3) 0.003(3)
C100 0.021(3) 0.023(3) 0.025(3) 0.005(3) 0.001(3) -0.002(3)
C101 0.026(4) 0.024(4) 0.029(4) 0.006(4) -0.003(3) 0.001(3)
C102 0.024(4) 0.023(4) 0.035(4) 0.000(4) -0.010(3) 0.009(3)
C103 0.020(3) 0.027(4) 0.028(4) -0.003(4) 0.004(3) 0.005(3)
C104 0.017(3) 0.023(3) 0.020(3) -0.002(3) -0.001(3) 0.005(3)
C105 0.168(10) 0.251(11) 0.181(11) -0.010(11) -0.021(9) -0.048(11)
C106 0.172(9) 0.251(11) 0.181(10) -0.011(10) -0.015(9) -0.048(10)
C107 0.177(10) 0.251(11) 0.185(10) -0.013(11) -0.021(9) -0.048(11)
C108 0.183(13) 0.257(15) 0.195(14) -0.014(14) -0.031(13) -0.041(14)
C109 0.176(10) 0.252(11) 0.184(11) -0.012(11) -0.022(9) -0.048(11)
C110 0.177(10) 0.252(12) 0.183(11) -0.012(11) -0.021(10) -0.046(11)
C111 0.172(10) 0.247(11) 0.178(10) -0.012(11) -0.019(9) -0.046(10)
C112 0.172(9) 0.251(11) 0.181(10) -0.011(10) -0.015(9) -0.048(10)

loop_
_atom_type_symbol
_atom_type_description
_atom_type_scat_dispersion_real
_atom_type_scat_dispersion_imag
_atom_type_scat_source
C C 0.0033 0.0016 'International Tables Vol C Tables 4.2.6.8 and 6.1.1.4'
H H 0.0000 0.0000 'International Tables Vol C Tables 4.2.6.8 and 6.1.1.4'
O O 0.0106 0.0060 'International Tables Vol C Tables 4.2.6.8 and 6.1.1.4'
F F 0.0171 0.0103 'International Tables Vol C Tables 4.2.6.8 and 6.1.1.4'
Sb Sb -0.5866 1.5461 'International Tables Vol C Tables 4.2.6.8 and 6.1.1.4'

loop_
_geom_angle_atom_site_label_1
_geom_angle_atom_site_label_2
_geom_angle_atom_site_label_3
_geom_angle
O3 Sb1 C33 154.2(3)
O3 Sb1 C45 95.1(3)
C33 Sb1 C45 104.0(3)
O3 Sb1 C39 95.1(3)
C33 Sb1 C39 100.0(3)
C45 Sb1 C39 95.6(3)
O3 Sb1 O1 77.4(2)
C33 Sb1 O1 84.1(3)
C45 Sb1 O1 93.6(3)
C39 Sb1 O1 168.6(3)
O3 Sb1 O4 81.6(2)
C33 Sb1 O4 77.8(3)
C45 Sb1 O4 174.2(3)
C39 Sb1 O4 89.5(3)
O1 Sb1 O4 81.00(19)
O6 Sb2 C57 95.7(3)
O6 Sb2 C51 90.4(3)
C57 Sb2 C51 98.5(3)
O6 Sb2 O5 78.12(19)
C57 Sb2 O5 93.7(3)
C51 Sb2 O5 164.1(2)
O6 Sb2 C63 156.0(2)
C57 Sb2 C63 101.7(3)
C51 Sb2 C63 103.1(3)
O5 Sb2 C63 84.3(2)
O6 Sb2 O7 82.2(2)
C57 Sb2 O7 172.7(3)
C51 Sb2 O7 88.5(2)
O5 Sb2 O7 79.08(19)
C63 Sb2 O7 78.5(2)
O12 Sb3 C81 92.5(3)
O12 Sb3 C69 160.6(3)
C81 Sb3 C69 102.6(3)
O12 Sb3 C75 90.8(3)
C81 Sb3 C75 101.3(3)
C69 Sb3 C75 98.1(3)
O12 Sb3 O10 77.7(2)
C81 Sb3 O10 162.2(3)
C69 Sb3 O10 84.5(3)
C75 Sb3 O10 93.8(3)
O12 Sb3 O2 84.9(2)
C81 Sb3 O2 86.3(2)
C69 Sb3 O2 84.0(3)
C75 Sb3 O2 171.5(3)
O10 Sb3 O2 78.15(19)
O9 Sb4 C87 90.1(3)
O9 Sb4 C99 156.9(3)
C87 Sb4 C99 104.7(3)
O9 Sb4 C93 96.3(3)
C87 Sb4 C93 100.6(3)
C99 Sb4 C93 98.1(3)
O9 Sb4 O8 77.3(2)
C87 Sb4 O8 162.4(3)
C99 Sb4 O8 84.0(2)
C93 Sb4 O8 93.1(2)
O9 Sb4 O11 85.4(2)
C87 Sb4 O11 90.0(2)
C99 Sb4 O11 77.2(2)
C93 Sb4 O11 169.3(3)
O8 Sb4 O11 76.88(18)
C1 O1 Sb1 112.6(5)
C1 O2 Sb3 128.0(5)
C2 O3 Sb1 117.4(4)
C9 O4 Sb1 132.7(5)
C9 O5 Sb2 113.7(5)
C10 O6 Sb2 117.2(4)
C17 O7 Sb2 137.4(5)
C17 O8 Sb4 113.6(5)
C18 O9 Sb4 119.4(5)
C25 O10 Sb3 112.5(5)
C25 O11 Sb4 141.1(5)
C26 O12 Sb3 117.8(4)
C107 O13 C105 99(2)
C111 O14 C109 112.2(15)
O1 C1 O2 124.1(7)
O1 C1 C2 118.1(7)
O2 C1 C2 117.7(7)
O3 C2 C1 110.0(6)
O3 C2 C3 111.7(6)
C1 C2 C3 110.3(7)
O3 C2 H2 108.3
C1 C2 H2 108.3
C3 C2 H2 108.3
C4 C3 C8 123.5(9)
C4 C3 C2 119.1(9)
C8 C3 C2 117.3(8)
C3 C4 C5 115.7(11)
C3 C4 H4 122.2
C5 C4 H4 122.2
C6 C5 C4 118.0(11)
C6 C5 H5 121.0
C4 C5 H5 121.0
C7 C6 C5 124.9(11)
C7 C6 H6 117.6
C5 C6 H6 117.6
C6 C7 C8 119.7(11)
C6 C7 H7 120.2
C8 C7 H7 120.2
C7 C8 C3 118.2(9)
C7 C8 H8 120.9
C3 C8 H8 120.9
O4 C9 O5 125.0(7)
O4 C9 C10 118.7(6)
O5 C9 C10 116.3(6)
O6 C10 C11 110.9(7)
O6 C10 C9 110.7(6)
C11 C10 C9 109.6(7)
O6 C10 H10 108.5
C11 C10 H10 108.5
C9 C10 H10 108.5
C16 C11 C12 117.6(8)
C16 C11 C10 121.4(8)
C12 C11 C10 121.1(7)
C13 C12 C11 121.4(8)
C13 C12 H12 119.3
C11 C12 H12 119.3
C12 C13 C14 119.6(10)
C12 C13 H13 120.2
C14 C13 H13 120.2
C15 C14 C13 120.4(9)
C15 C14 H14 119.8
C13 C14 H14 119.8
C16 C15 C14 119.7(8)
C16 C15 H15 120.2
C14 C15 H15 120.2
C15 C16 C11 121.3(9)
C15 C16 H16 119.3
C11 C16 H16 119.3
O7 C17 O8 124.0(8)
O7 C17 C18 119.2(7)
O8 C17 C18 116.8(7)
O9 C18 C17 110.5(6)
O9 C18 C19 110.1(6)
C17 C18 C19 110.1(6)
O9 C18 H18 108.7
C17 C18 H18 108.7
C19 C18 H18 108.7
C24 C19 C20 118.8(7)
C24 C19 C18 122.3(7)
C20 C19 C18 118.9(7)
C19 C20 C21 120.5(8)
C19 C20 H20 119.7
C21 C20 H20 119.7
C22 C21 C20 119.4(9)
C22 C21 H21 120.3
C20 C21 H21 120.3
C23 C22 C21 120.6(8)
C23 C22 H22 119.7
C21 C22 H22 119.7
C22 C23 C24 120.0(8)
C22 C23 H23 120.0
C24 C23 H23 120.0
C23 C24 C19 120.7(8)
C23 C24 H24 119.7
C19 C24 H24 119.7
O11 C25 O10 124.9(8)
O11 C25 C26 117.7(7)
O10 C25 C26 117.3(7)
O12 C26 C27 110.4(6)
O12 C26 C25 109.6(6)
C27 C26 C25 112.1(7)
O12 C26 H26 108.2
C27 C26 H26 108.2
C25 C26 H26 108.2
C32 C27 C28 118.2(8)
C32 C27 C26 121.7(8)
C28 C27 C26 120.2(7)
C29 C28 C27 121.5(8)
C29 C28 H28 119.3
C27 C28 H28 119.3
C30 C29 C28 119.9(10)
C30 C29 H29 120.0
C28 C29 H29 120.0
C31 C30 C29 119.8(9)
C31 C30 H30 120.1
C29 C30 H30 120.1
C30 C31 C32 120.5(9)
C30 C31 H31 119.8
C32 C31 H31 119.8
C27 C32 C31 120.1(9)
C27 C32 H32 120.0
C31 C32 H32 120.0
C38 C33 C34 119.5(8)
C38 C33 Sb1 118.8(6)
C34 C33 Sb1 121.6(7)
C33 C34 C35 119.8(9)
C33 C34 H34 120.1
C35 C34 H34 120.1
F1 C35 C36 119.1(8)
F1 C35 C34 120.8(9)
C36 C35 C34 120.1(8)
F2 C36 C37 119.5(10)
F2 C36 C35 120.0(8)
C37 C36 C35 120.4(8)
F3 C37 C36 119.8(8)
F3 C37 C38 121.0(9)
C36 C37 C38 119.2(10)
C33 C38 C37 120.9(9)
C33 C38 H38 119.5
C37 C38 H38 119.5
C44 C39 C40 119.6(8)
C44 C39 Sb1 124.0(7)
C40 C39 Sb1 116.0(6)
C39 C40 C41 118.8(8)
C39 C40 H40 120.6
C41 C40 H40 120.6
C42 C41 F4 118.3(9)
C42 C41 C40 122.6(9)
F4 C41 C40 119.0(8)
F5 C42 C43 121.4(8)
F5 C42 C41 121.3(9)
C43 C42 C41 117.3(9)
F6 C43 C42 116.9(8)
F6 C43 C44 120.3(8)
C42 C43 C44 122.8(8)
C39 C44 C43 118.8(9)
C39 C44 H44 120.6
C43 C44 H44 120.6
C46 C45 C50 119.6(8)
C46 C45 Sb1 125.3(6)
C50 C45 Sb1 114.8(6)
C45 C46 C47 119.6(8)
C45 C46 H46 120.2
C47 C46 H46 120.2
F7 C47 C48 120.0(8)
F7 C47 C46 119.2(8)
C48 C47 C46 120.8(8)
F8 C48 C47 119.7(9)
F8 C48 C49 120.5(9)
C47 C48 C49 119.7(8)
F9 C49 C48 118.6(8)
F9 C49 C50 120.0(8)
C48 C49 C50 121.3(8)
C49 C50 C45 118.9(8)
C49 C50 H50 120.6
C45 C50 H50 120.6
C52 C51 C56 120.2(8)
C52 C51 Sb2 120.2(5)
C56 C51 Sb2 119.6(6)
C53 C52 C51 118.9(7)
C53 C52 H52 120.6
C51 C52 H52 120.6
F10 C53 C54 118.2(8)
F10 C53 C52 120.1(7)
C54 C53 C52 121.7(8)
F11 C54 C53 121.3(8)
F11 C54 C55 120.4(7)
C53 C54 C55 118.3(8)
F12 C55 C56 120.0(7)
F12 C55 C54 118.0(8)
C56 C55 C54 122.0(7)
C55 C56 C51 118.8(8)
C55 C56 H56 120.6
C51 C56 H56 120.6
C58 C57 C62 118.9(8)
C58 C57 Sb2 117.3(6)
C62 C57 Sb2 123.8(6)
C57 C58 C59 120.2(8)
C57 C58 H58 119.9
C59 C58 H58 119.9
F13 C59 C60 119.5(8)
F13 C59 C58 120.3(8)
C60 C59 C58 120.2(9)
F14 C60 C59 119.1(9)
F14 C60 C61 121.1(8)
C59 C60 C61 119.7(8)
F15 C61 C62 121.1(8)
F15 C61 C60 117.5(8)
C62 C61 C60 121.4(8)
C61 C62 C57 119.7(9)
C61 C62 H62 120.2
C57 C62 H62 120.2
C64 C63 C68 120.7(8)
C64 C63 Sb2 119.0(6)
C68 C63 Sb2 120.2(6)
C63 C64 C65 119.1(8)
C63 C64 H64 120.5
C65 C64 H64 120.5
F16 C65 C66 117.4(8)
F16 C65 C64 121.4(8)
C66 C65 C64 121.2(8)
F17 C66 C65 120.4(8)
F17 C66 C67 121.3(8)
C65 C66 C67 118.3(8)
F18 C67 C68 119.8(8)
F18 C67 C66 117.2(8)
C68 C67 C66 123.0(9)
C67 C68 C63 117.6(8)
C67 C68 H68 121.2
C63 C68 H68 121.2
C74 C69 C70 118.5(8)
C74 C69 Sb3 116.0(6)
C70 C69 Sb3 125.4(7)
C71 C70 C69 120.4(9)
C71 C70 H70 119.8
C69 C70 H70 119.8
F19 C71 C70 121.1(9)
F19 C71 C72 117.5(8)
C70 C71 C72 121.4(8)
F20 C72 C73 122.3(10)
F20 C72 C71 120.1(8)
C73 C72 C71 117.6(9)
C72 C73 F21 117.1(10)
C72 C73 C74 123.0(10)
F21 C73 C74 119.8(9)
C73 C74 C69 119.1(9)
C73 C74 H74 120.5
C69 C74 H74 120.5
C80 C75 C76 120.4(7)
C80 C75 Sb3 119.2(6)
C76 C75 Sb3 120.3(6)
C77 C76 C75 118.5(8)
C77 C76 H76 120.7
C75 C76 H76 120.7
F22 C77 C78 117.9(7)
F22 C77 C76 120.5(8)
C78 C77 C76 121.6(8)
F23 C78 C77 120.9(8)
F23 C78 C79 119.6(8)
C77 C78 C79 119.4(8)
F24 C79 C78 119.5(7)
F24 C79 C80 119.5(8)
C78 C79 C80 121.1(8)
C79 C80 C75 119.0(8)
C79 C80 H80 120.5
C75 C80 H80 120.5
C86 C81 C82 119.6(8)
C86 C81 Sb3 121.0(6)
C82 C81 Sb3 119.3(6)
C83 C82 C81 119.1(8)
C83 C82 H82 120.5
C81 C82 H82 120.5
F25 C83 C84 117.9(8)
F25 C83 C82 120.6(8)
C84 C83 C82 121.4(8)
F26 C84 C85 120.8(8)
F26 C84 C83 120.2(8)
C85 C84 C83 119.0(8)
F27 C85 C84 118.4(8)
F27 C85 C86 120.3(8)
C84 C85 C86 121.3(8)
C85 C86 C81 119.5(8)
C85 C86 H86 120.2
C81 C86 H86 120.2
C88 C87 C92 119.2(7)
C88 C87 Sb4 121.4(5)
C92 C87 Sb4 118.4(6)
C89 C88 C87 120.8(8)
C89 C88 H88 119.6
C87 C88 H88 119.6
F28 C89 C88 121.3(7)
F28 C89 C90 118.5(7)
C88 C89 C90 120.2(8)
F29 C90 C91 121.0(7)
F29 C90 C89 120.2(8)
C91 C90 C89 118.8(8)
C90 C91 F30 117.9(7)
C90 C91 C92 122.8(7)
F30 C91 C92 119.3(7)
C91 C92 C87 118.1(8)
C91 C92 H92 120.9
C87 C92 H92 120.9
C94 C93 C98 118.9(8)
C94 C93 Sb4 121.0(6)
C98 C93 Sb4 120.1(6)
C93 C94 C95 119.9(8)
C93 C94 H94 120.0
C95 C94 H94 120.0
F31 C95 C96 118.9(8)
F31 C95 C94 120.5(8)
C96 C95 C94 120.6(8)
F32 C96 C97 120.6(8)
F32 C96 C95 120.0(8)
C97 C96 C95 119.3(8)
F33 C97 C96 119.1(8)
F33 C97 C98 119.7(8)
C96 C97 C98 121.2(8)
C97 C98 C93 120.1(8)
C97 C98 H98 119.9
C93 C98 H98 119.9
C100 C99 C104 119.3(7)
C100 C99 Sb4 119.8(5)
C104 C99 Sb4 120.7(6)
C101 C100 C99 120.5(8)
C101 C100 H100 119.7
C99 C100 H100 119.7
F34 C101 C100 121.1(8)
F34 C101 C102 117.8(8)
C100 C101 C102 121.1(8)
F35 C102 C101 121.3(8)
F35 C102 C103 120.4(8)
C101 C102 C103 118.2(8)
F36 C103 C104 120.7(8)
F36 C103 C102 117.6(7)
C104 C103 C102 121.6(7)
C103 C104 C99 119.1(8)
C103 C104 H104 120.4
C99 C104 H104 120.4
O13 C105 C106 99(3)
O13 C105 H10A 111.9
C106 C105 H10A 111.9
O13 C105 H10B 111.9
C106 C105 H10B 111.9
H10A C105 H10B 109.6
O13 C105 H11F 95.3
C106 C105 H11F 43.7
H10A C105 H11F 147.7
H10B C105 H11F 73.5
O13 C105 H11H 142.0
C106 C105 H11H 113.4
H10A C105 H11H 38.5
H10B C105 H11H 74.2
H11F C105 H11H 121.6
C105 C106 H11F 12.9
H10C C106 H11F 118.9
H10D C106 H11F 111.4
H10E C106 H11F 97.2
C105 C106 H11G 68.8
H10C C106 H11G 121.3
H10D C106 H11G 40.7
H10E C106 H11G 126.8
H11F C106 H11G 72.5
O13 C107 C108 100(2)
O13 C107 H10F 111.9
C108 C107 H10F 111.9
O13 C107 H10G 111.9
C108 C107 H10G 111.9
H10F C107 H10G 109.6
O14 C109 C110 111.9(15)
O14 C109 H10K 107.4
C110 C109 H10K 106.9
O14 C109 H10L 110.2
C110 C109 H10L 112.2
H10K C109 H10L 108.0
C109 C110 H11A 110.7
C109 C110 H11B 106.4
H11A C110 H11B 109.5
C109 C110 H11C 111.3
H11A C110 H11C 109.5
H11B C110 H11C 109.5
O14 C111 C112 110.6(15)
O14 C111 H11D 110.0
C112 C111 H11D 110.1
O14 C111 H11E 110.2
C112 C111 H11E 107.8
H11D C111 H11E 108.1
C111 C112 H11F 108.3
C111 C112 H11G 108.9
H11F C112 H11G 109.5
C111 C112 H11H 111.2
H11F C112 H11H 109.5
H11G C112 H11H 109.5

loop_
_geom_bond_atom_site_label_1
_geom_bond_atom_site_label_2
_geom_bond_distance
Sb1 O3 1.973(5)
Sb1 C33 2.122(8)
Sb1 C45 2.125(9)
Sb1 C39 2.137(8)
Sb1 O1 2.178(6)
Sb1 O4 2.383(5)
Sb2 O6 1.975(5)
Sb2 C57 2.123(8)
Sb2 C51 2.136(8)
Sb2 O5 2.144(5)
Sb2 C63 2.159(8)
Sb2 O7 2.367(5)
Sb3 O12 1.977(5)
Sb3 C81 2.124(8)
Sb3 C69 2.151(9)
Sb3 C75 2.154(7)
Sb3 O10 2.172(5)
Sb3 O2 2.266(5)
Sb4 O9 1.975(5)
Sb4 C87 2.123(8)
Sb4 C99 2.135(8)
Sb4 C93 2.137(8)
Sb4 O8 2.181(5)
Sb4 O11 2.313(5)
F1 C35 1.337(10)
F2 C36 1.352(10)
F3 C37 1.344(11)
F4 C41 1.369(11)
F5 C42 1.330(10)
F6 C43 1.344(9)
F7 C47 1.349(9)
F8 C48 1.342(10)
F9 C49 1.351(9)
F10 C53 1.348(9)
F11 C54 1.342(9)
F12 C55 1.361(8)
F13 C59 1.344(10)
F14 C60 1.352(9)
F15 C61 1.349(9)
F16 C65 1.341(9)
F17 C66 1.347(9)
F18 C67 1.357(9)
F19 C71 1.345(9)
F20 C72 1.342(10)
F21 C73 1.365(12)
F22 C77 1.336(10)
F23 C78 1.345(9)
F24 C79 1.361(10)
F25 C83 1.345(10)
F26 C84 1.348(10)
F27 C85 1.356(9)
F28 C89 1.330(9)
F29 C90 1.334(9)
F30 C91 1.375(9)
F31 C95 1.348(10)
F32 C96 1.345(9)
F33 C97 1.344(9)
F34 C101 1.348(10)
F35 C102 1.339(9)
F36 C103 1.357(8)
O1 C1 1.255(9)
O2 C1 1.271(9)
O3 C2 1.411(9)
O4 C9 1.257(8)
O5 C9 1.270(8)
O6 C10 1.419(8)
O7 C17 1.232(9)
O8 C17 1.289(9)
O9 C18 1.417(8)
O10 C25 1.285(9)
O11 C25 1.250(9)
O12 C26 1.414(9)
O13 C107 1.439(9)
O13 C105 1.439(9)
O14 C111 1.438(10)
O14 C109 1.440(10)
C1 C2 1.517(10)
C2 C3 1.533(11)
C2 H2 0.9800
C3 C4 1.373(13)
C3 C8 1.405(12)
C4 C5 1.477(14)
C4 H4 0.9300
C5 C6 1.361(15)
C5 H5 0.9300
C6 C7 1.326(14)
C6 H6 0.9300
C7 C8 1.387(12)
C7 H7 0.9300
C8 H8 0.9300
C9 C10 1.528(11)
C10 C11 1.509(11)
C10 H10 0.9800
C11 C16 1.395(10)
C11 C12 1.397(12)
C12 C13 1.368(12)
C12 H12 0.9300
C13 C14 1.381(12)
C13 H13 0.9300
C14 C15 1.379(13)
C14 H14 0.9300
C15 C16 1.370(12)
C15 H15 0.9300
C16 H16 0.9300
C17 C18 1.516(11)
C18 C19 1.525(10)
C18 H18 0.9800
C19 C24 1.393(10)
C19 C20 1.394(11)
C20 C21 1.397(11)
C20 H20 0.9300
C21 C22 1.389(12)
C21 H21 0.9300
C22 C23 1.373(12)
C22 H22 0.9300
C23 C24 1.389(11)
C23 H23 0.9300
C24 H24 0.9300
C25 C26 1.534(11)
C26 C27 1.514(10)
C26 H26 0.9800
C27 C32 1.380(11)
C27 C28 1.383(12)
C28 C29 1.380(11)
C28 H28 0.9300
C29 C30 1.369(12)
C29 H29 0.9300
C30 C31 1.362(13)
C30 H30 0.9300
C31 C32 1.402(12)
C31 H31 0.9300
C32 H32 0.9300
C33 C38 1.370(12)
C33 C34 1.377(11)
C34 C35 1.389(11)
C34 H34 0.9300
C35 C36 1.379(14)
C36 C37 1.363(13)
C37 C38 1.394(11)
C38 H38 0.9300
C39 C44 1.364(11)
C39 C40 1.378(12)
C40 C41 1.381(13)
C40 H40 0.9300
C41 C42 1.351(12)
C42 C43 1.348(12)
C43 C44 1.385(12)
C44 H44 0.9300
C45 C46 1.381(11)
C45 C50 1.400(11)
C46 C47 1.386(11)
C46 H46 0.9300
C47 C48 1.362(12)
C48 C49 1.363(12)
C49 C50 1.379(12)
C50 H50 0.9300
C51 C52 1.378(10)
C51 C56 1.388(10)
C52 C53 1.377(11)
C52 H52 0.9300
C53 C54 1.366(11)
C54 C55 1.368(11)
C55 C56 1.367(11)
C56 H56 0.9300
C57 C58 1.382(11)
C57 C62 1.406(11)
C58 C59 1.392(12)
C58 H58 0.9300
C59 C60 1.371(12)
C60 C61 1.371(12)
C61 C62 1.366(12)
C62 H62 0.9300
C63 C64 1.380(11)
C63 C68 1.397(11)
C64 C65 1.382(11)
C64 H64 0.9300
C65 C66 1.369(12)
C66 C67 1.375(12)
C67 C68 1.361(11)
C68 H68 0.9300
C69 C74 1.380(12)
C69 C70 1.389(10)
C70 C71 1.363(12)
C70 H70 0.9300
C71 C72 1.374(13)
C72 C73 1.354(12)
C73 C74 1.373(13)
C74 H74 0.9300
C75 C80 1.389(11)
C75 C76 1.398(11)
C76 C77 1.380(11)
C76 H76 0.9300
C77 C78 1.369(12)
C78 C79 1.372(12)
C79 C80 1.385(11)
C80 H80 0.9300
C81 C86 1.384(11)
C81 C82 1.389(11)
C82 C83 1.375(12)
C82 H82 0.9300
C83 C84 1.368(12)
C84 C85 1.365(12)
C85 C86 1.373(12)
C86 H86 0.9300
C87 C88 1.384(11)
C87 C92 1.419(10)
C88 C89 1.380(11)
C88 H88 0.9300
C89 C90 1.389(11)
C90 C91 1.366(11)
C91 C92 1.376(11)
C92 H92 0.9300
C93 C94 1.379(11)
C93 C98 1.391(11)
C94 C95 1.390(11)
C94 H94 0.9300
C95 C96 1.371(12)
C96 C97 1.361(12)
C97 C98 1.373(11)
C98 H98 0.9300
C99 C100 1.388(11)
C99 C104 1.392(10)
C100 C101 1.362(11)
C100 H100 0.9300
C101 C102 1.381(11)
C102 C103 1.388(12)
C103 C104 1.375(11)
C104 H104 0.9300
C105 C106 1.533(10)
C105 H10A 0.9700
C105 H10B 0.9700
C106 H10C 0.9600
C106 H10D 0.9600
C106 H10E 0.9600
C107 C108 1.538(9)
C107 H10F 0.9700
C107 H10G 0.9700
C108 H10H 0.9600
C108 H10I 0.9600
C108 H10J 0.9600
C109 C110 1.533(10)
C109 H10K 0.9700
C109 H10L 0.9700
C110 H11A 0.9600
C110 H11B 0.9600
C110 H11C 0.9600
C111 C112 1.532(10)
C111 H11D 0.9700
C111 H11E 0.9700
C112 H11F 0.9600
C112 H11G 0.9600
C112 H11H 0.9600
